data_4080952
loop_
_publ_author_name
'Bielinski, Elizabeth A.'
'Dai, Wei'
'Guard, Louise M.'
'Hazari, Nilay'
'Takase, Michael K.'

_publ_section_title
;
 Synthesis, Properties, and Reactivity of Palladium and Nickel NHC
 Complexes Supported by Combinations of Allyl, Cyclopentadienyl, and
 Indenyl Ligands
;
_journal_issue 15
_journal_name_full Organometallics
_journal_page_first 4025
_journal_paper_doi 10.1021/om4002632
_journal_volume 32
_journal_year 2013
_chemical_formula_sum 'C44 H54 N2 Ni'
_chemical_formula_weight 669.60
_chemical_name_systematic
; 
 ? 
;
_space_group_IT_number 14
_symmetry_cell_setting monoclinic
_symmetry_space_group_name_Hall '-P 2ybc'
_symmetry_space_group_name_H-M 'P 1 21/c 1'
_atom_sites_solution_hydrogens geom
_atom_sites_solution_primary direct
_atom_sites_solution_secondary difmap
_audit_creation_method SHELXL-97
_cell_angle_alpha 90.00
_cell_angle_beta 96.156(7)
_cell_angle_gamma 90.00
_cell_formula_units_Z 4
_cell_length_a 18.8675(18)
_cell_length_b 11.5522(12)
_cell_length_c 17.1017(14)
_cell_measurement_reflns_used 32584
_cell_measurement_temperature 150(2)
_cell_measurement_theta_max 30.5
_cell_measurement_theta_min 3.1
_cell_volume 3706.0(6)
_computing_cell_refinement 'CrystalClear-SM Expert 2.0 r12 (Rigaku, 2011)'
_computing_data_collection 'CrystalClear-SM Expert 2.0 r12 (Rigaku, 2011)'
_computing_data_reduction 'CrystalClear-SM Expert 2.0 r12 (Rigaku, 2011)'
_computing_publication_material 'SHELXL-97 (Sheldrick, 2008)'
_computing_structure_refinement 'SHELXL-97 (Sheldrick, 2008)'
_computing_structure_solution 'SHELXS-97 (Sheldrick, 2008)'
_diffrn_ambient_temperature 150(2)
_diffrn_detector_area_resol_mean 10
_diffrn_measured_fraction_theta_full 0.988
_diffrn_measured_fraction_theta_max 0.988
_diffrn_measurement_device_type 'Rigaku R-AXIS RAPID imaging plate'
_diffrn_measurement_method \w
_diffrn_radiation_monochromator graphite
_diffrn_radiation_source 'fine-focus sealed tube'
_diffrn_radiation_type MoK\a
_diffrn_radiation_wavelength 0.71075
_diffrn_reflns_av_R_equivalents 0.0311
_diffrn_reflns_av_sigmaI/netI 0.0169
_diffrn_reflns_limit_h_max 26
_diffrn_reflns_limit_h_min -26
_diffrn_reflns_limit_k_max 16
_diffrn_reflns_limit_k_min -16
_diffrn_reflns_limit_l_max 24
_diffrn_reflns_limit_l_min -21
_diffrn_reflns_number 101527
_diffrn_reflns_theta_full 30.51
_diffrn_reflns_theta_max 30.51
_diffrn_reflns_theta_min 3.06
_exptl_absorpt_coefficient_mu 0.556
_exptl_absorpt_correction_T_max 0.8970
_exptl_absorpt_correction_T_min 0.8970
_exptl_absorpt_correction_type multi-scan
_exptl_absorpt_process_details 'Jacobson, R. (1998) Private Communication'
_exptl_crystal_colour Colorless
_exptl_crystal_density_diffrn 1.200
_exptl_crystal_density_method 'not measured'
_exptl_crystal_description Block
_exptl_crystal_F_000 1440
_exptl_crystal_size_max 0.20
_exptl_crystal_size_mid 0.20
_exptl_crystal_size_min 0.20
_refine_diff_density_max 0.416
_refine_diff_density_min -0.384
_refine_diff_density_rms 0.055
_refine_ls_extinction_method none
_refine_ls_goodness_of_fit_ref 1.036
_refine_ls_hydrogen_treatment constr
_refine_ls_matrix_type full
_refine_ls_number_parameters 515
_refine_ls_number_reflns 11194
_refine_ls_number_restraints 345
_refine_ls_restrained_S_all 1.036
_refine_ls_R_factor_all 0.0461
_refine_ls_R_factor_gt 0.0388
_refine_ls_shift/su_max 0.001
_refine_ls_shift/su_mean 0.000
_refine_ls_structure_factor_coef Fsqd
_refine_ls_weighting_details 'calc w=1/[\s^2^(Fo^2^)+(0.0528P)^2^+1.6084P] where P=(Fo^2^+2Fc^2^)/3'
_refine_ls_weighting_scheme calc
_refine_ls_wR_factor_gt 0.1002
_refine_ls_wR_factor_ref 0.1047
_reflns_number_gt 9675
_reflns_number_total 11194
_reflns_threshold_expression >2sigma(I)
_cod_data_source_file om4002632_si_002.cif
_cod_data_source_block '_CpCpNi'
_cod_original_sg_symbol_H-M P2(1)/c
_cod_database_code 4080952

loop_
_symmetry_equiv_pos_as_xyz
'x, y, z'
'-x, y+1/2, -z+1/2'
'-x, -y, -z'
'x, -y-1/2, z-1/2'

loop_
_atom_site_label
_atom_site_type_symbol
_atom_site_fract_x
_atom_site_fract_y
_atom_site_fract_z
_atom_site_U_iso_or_equiv
_atom_site_adp_type
_atom_site_occupancy
_atom_site_symmetry_multiplicity
_atom_site_calc_flag
_atom_site_refinement_flags
_atom_site_disorder_assembly
_atom_site_disorder_group
Ni1 Ni 0.204417(8) 0.478043(15) 0.475341(9) 0.02265(5) Uani 1 1 d . . .
C1 C 0.30116(7) 0.42545(14) 0.52566(7) 0.0301(3) Uani 1 1 d . . .
H1 H 0.3260 0.3764 0.4889 0.036 Uiso 1 1 calc R . .
C2 C 0.29472(9) 0.36523(16) 0.60004(9) 0.0413(3) Uani 1 1 d . . .
H2 H 0.2724 0.2923 0.6050 0.050 Uiso 1 1 calc R . .
C3 C 0.32557(10) 0.42980(18) 0.66050(9) 0.0468(4) Uani 1 1 d . . .
H3 H 0.3273 0.4106 0.7147 0.056 Uiso 1 1 calc R . .
C4 C 0.35512(8) 0.53189(17) 0.62905(10) 0.0430(4) Uani 1 1 d . . .
H4 H 0.3795 0.5918 0.6590 0.052 Uiso 1 1 calc R . .
C5 C 0.34235(7) 0.52888(15) 0.54891(9) 0.0368(3) Uani 1 1 d . . .
H5 H 0.3578 0.5852 0.5140 0.044 Uiso 1 1 calc R . .
C6 C 0.12027(9) 0.60242(18) 0.45497(11) 0.0477(4) Uani 1 1 d . . .
H6 H 0.1055 0.6330 0.4043 0.057 Uiso 1 1 calc R . .
C7 C 0.17350(9) 0.64866(16) 0.50909(11) 0.0449(4) Uani 1 1 d . . .
H7 H 0.1992 0.7184 0.5036 0.054 Uiso 1 1 calc R . .
C8 C 0.18165(8) 0.57191(17) 0.57321(9) 0.0420(4) Uani 1 1 d . . .
H8 H 0.2171 0.5776 0.6169 0.050 Uiso 1 1 calc R . .
C9 C 0.12837(9) 0.48415(17) 0.56229(11) 0.0442(4) Uani 1 1 d . . .
H9 H 0.1196 0.4249 0.5986 0.053 Uiso 1 1 calc R . .
C10 C 0.09174(8) 0.50185(18) 0.48840(11) 0.0470(5) Uani 1 1 d . . .
H10 H 0.0542 0.4550 0.4643 0.056 Uiso 1 1 calc R . .
C11 C 0.21362(6) 0.40227(10) 0.37917(7) 0.0195(2) Uani 1 1 d . . .
N1 N 0.26707(5) 0.41318(9) 0.33102(6) 0.02012(19) Uani 1 1 d . . .
C21 C 0.32199(6) 0.50112(11) 0.33602(7) 0.0212(2) Uani 1 1 d . . .
C22 C 0.39329(6) 0.46890(12) 0.35651(7) 0.0244(2) Uani 1 1 d . . .
C27 C 0.41683(7) 0.34579(13) 0.37597(8) 0.0293(3) Uani 1 1 d . . .
H27 H 0.3735 0.2987 0.3832 0.035 Uiso 1 1 calc R . .
C28 C 0.46769(8) 0.33970(16) 0.45226(9) 0.0398(3) Uani 1 1 d . . .
H28A H 0.5110 0.3838 0.4458 0.060 Uiso 1 1 calc R . .
H28B H 0.4802 0.2588 0.4640 0.060 Uiso 1 1 calc R . .
H28C H 0.4443 0.3726 0.4956 0.060 Uiso 1 1 calc R . .
C29 C 0.45291(8) 0.29321(16) 0.30774(10) 0.0400(3) Uani 1 1 d . . .
H29A H 0.4184 0.2889 0.2607 0.060 Uiso 1 1 calc R . .
H29B H 0.4701 0.2152 0.3222 0.060 Uiso 1 1 calc R . .
H29C H 0.4932 0.3419 0.2968 0.060 Uiso 1 1 calc R . .
C23 C 0.44513(7) 0.55570(14) 0.35592(8) 0.0319(3) Uani 1 1 d . . .
H23 H 0.4939 0.5367 0.3697 0.038 Uiso 1 1 calc R . .
C24 C 0.42692(8) 0.66770(14) 0.33579(9) 0.0359(3) Uani 1 1 d . . .
H24 H 0.4629 0.7253 0.3367 0.043 Uiso 1 1 calc R . .
C25 C 0.35621(8) 0.69724(13) 0.31415(9) 0.0344(3) Uani 1 1 d . . .
H25 H 0.3444 0.7748 0.2995 0.041 Uiso 1 1 calc R . .
C26 C 0.30214(7) 0.61442(12) 0.31356(7) 0.0259(2) Uani 1 1 d . . .
C30 C 0.22568(8) 0.64630(13) 0.28467(9) 0.0333(3) Uani 1 1 d . . .
H30 H 0.1937 0.5938 0.3114 0.040 Uiso 1 1 calc R . .
C31 C 0.20674(10) 0.77040(15) 0.30405(12) 0.0463(4) Uani 1 1 d . . .
H31A H 0.2206 0.7853 0.3600 0.069 Uiso 1 1 calc R . .
H31B H 0.1553 0.7819 0.2922 0.069 Uiso 1 1 calc R . .
H31C H 0.2322 0.8239 0.2725 0.069 Uiso 1 1 calc R . .
C32 C 0.21118(12) 0.6254(2) 0.19613(12) 0.0595(6) Uani 1 1 d . . .
H32A H 0.2421 0.6756 0.1684 0.089 Uiso 1 1 calc R . .
H32B H 0.1612 0.6430 0.1787 0.089 Uiso 1 1 calc R . .
H32C H 0.2210 0.5443 0.1846 0.089 Uiso 1 1 calc R . .
C12 C 0.25792(6) 0.33631(12) 0.26806(7) 0.0249(2) Uani 1 1 d . . .
H12 H 0.2881 0.3281 0.2274 0.030 Uiso 1 1 calc R . .
C13 C 0.19821(7) 0.27595(12) 0.27577(7) 0.0260(2) Uani 1 1 d . . .
H13 H 0.1782 0.2166 0.2418 0.031 Uiso 1 1 calc R . .
N2 N 0.17138(5) 0.31712(9) 0.34306(6) 0.02132(19) Uani 1 1 d . . .
C41 C 0.10403(6) 0.27925(11) 0.36750(7) 0.0216(2) Uani 1 1 d . . .
C42 C 0.10428(7) 0.19474(11) 0.42602(7) 0.0254(2) Uani 1 1 d DU A .
C47 C 0.17216(8) 0.13481(13) 0.45997(8) 0.0335(3) Uani 1 1 d DU . .
H47 H 0.2119 0.1913 0.4569 0.040 Uiso 0.65(3) 1 calc PR A 1
H47A H 0.2147 0.1774 0.4445 0.040 Uiso 0.35(3) 1 calc PR A 2
C48 C 0.1740(6) 0.0993(10) 0.5450(4) 0.0422(13) Uani 0.65(3) 1 d PDU A 1
H48A H 0.2195 0.0616 0.5619 0.063 Uiso 0.65(3) 1 calc PR A 1
H48B H 0.1348 0.0453 0.5510 0.063 Uiso 0.65(3) 1 calc PR A 1
H48C H 0.1687 0.1681 0.5775 0.063 Uiso 0.65(3) 1 calc PR A 1
C49 C 0.1878(6) 0.0306(8) 0.4084(5) 0.0592(17) Uani 0.65(3) 1 d PDU A 1
H49A H 0.2319 -0.0074 0.4308 0.089 Uiso 0.65(3) 1 calc PR A 1
H49B H 0.1934 0.0573 0.3551 0.089 Uiso 0.65(3) 1 calc PR A 1
H49C H 0.1482 -0.0245 0.4066 0.089 Uiso 0.65(3) 1 calc PR A 1
C48A C 0.1749(12) 0.1295(16) 0.5507(6) 0.042(2) Uani 0.35(3) 1 d PDU A 2
H48D H 0.2189 0.0908 0.5724 0.064 Uiso 0.35(3) 1 calc PR A 2
H48E H 0.1337 0.0860 0.5653 0.064 Uiso 0.35(3) 1 calc PR A 2
H48F H 0.1739 0.2082 0.5719 0.064 Uiso 0.35(3) 1 calc PR A 2
C49A C 0.1708(9) 0.0100(10) 0.4267(11) 0.052(3) Uani 0.35(3) 1 d PDU A 2
H49D H 0.2143 -0.0308 0.4477 0.078 Uiso 0.35(3) 1 calc PR A 2
H49E H 0.1683 0.0129 0.3692 0.078 Uiso 0.35(3) 1 calc PR A 2
H49F H 0.1291 -0.0311 0.4422 0.078 Uiso 0.35(3) 1 calc PR A 2
C43 C 0.03823(8) 0.16320(13) 0.45009(8) 0.0304(3) Uani 1 1 d . . .
H43 H 0.0365 0.1067 0.4902 0.037 Uiso 1 1 calc R A .
C44 C -0.02429(7) 0.21280(13) 0.41652(8) 0.0305(3) Uani 1 1 d . A .
H44 H -0.0684 0.1913 0.4344 0.037 Uiso 1 1 calc R . .
C45 C -0.02315(7) 0.29372(12) 0.35698(8) 0.0272(3) Uani 1 1 d . . .
H45 H -0.0667 0.3257 0.3335 0.033 Uiso 1 1 calc R A .
C46 C 0.04121(6) 0.32910(11) 0.33078(7) 0.0230(2) Uani 1 1 d . A .
C50 C 0.04118(7) 0.41707(12) 0.26483(8) 0.0284(3) Uani 1 1 d . . .
H50 H 0.0904 0.4494 0.2660 0.034 Uiso 1 1 calc R A .
C51 C -0.01021(9) 0.51821(14) 0.27341(10) 0.0396(3) Uani 1 1 d . A .
H51A H -0.0594 0.4898 0.2663 0.059 Uiso 1 1 calc R . .
H51B H -0.0037 0.5770 0.2335 0.059 Uiso 1 1 calc R . .
H51C H -0.0003 0.5523 0.3259 0.059 Uiso 1 1 calc R . .
C52 C 0.02225(10) 0.35880(16) 0.18457(9) 0.0416(4) Uani 1 1 d . A .
H52A H 0.0562 0.2963 0.1780 0.062 Uiso 1 1 calc R . .
H52B H 0.0245 0.4161 0.1427 0.062 Uiso 1 1 calc R . .
H52C H -0.0261 0.3268 0.1819 0.062 Uiso 1 1 calc R . .
C7S C 0.3937(8) 0.4971(10) -0.1175(5) 0.076(2) Uani 0.498(18) 1 d PDU B 1
H7S1 H 0.3558 0.5414 -0.1477 0.114 Uiso 0.498(18) 1 calc PR B 1
H7S2 H 0.3882 0.4148 -0.1306 0.114 Uiso 0.498(18) 1 calc PR B 1
H7S3 H 0.4402 0.5242 -0.1305 0.114 Uiso 0.498(18) 1 calc PR B 1
C1S C 0.3888(7) 0.5138(10) -0.0308(5) 0.0683(18) Uani 0.498(18) 1 d PDU B 1
C2S C 0.3865(8) 0.4143(11) 0.0141(6) 0.0669(18) Uani 0.498(18) 1 d PDU B 1
H2S H 0.3868 0.3418 -0.0121 0.080 Uiso 0.498(18) 1 calc PR B 1
C3S C 0.3837(5) 0.4138(8) 0.0966(5) 0.0475(12) Uani 0.498(18) 1 d PDU B 1
H3S H 0.3760 0.3450 0.1250 0.057 Uiso 0.498(18) 1 calc PR B 1
C4S C 0.3927(8) 0.5183(10) 0.1321(7) 0.0627(18) Uani 0.498(18) 1 d PDU B 1
H4S H 0.4022 0.5226 0.1877 0.075 Uiso 0.498(18) 1 calc PR B 1
C5S C 0.3882(7) 0.6171(10) 0.0886(7) 0.0651(17) Uani 0.498(18) 1 d PDU B 1
H5S H 0.3952 0.6895 0.1147 0.078 Uiso 0.498(18) 1 calc PR B 1
C6S C 0.3735(12) 0.6152(10) 0.0065(7) 0.0668(17) Uani 0.498(18) 1 d PDU B 1
H6S H 0.3541 0.6804 -0.0220 0.080 Uiso 0.498(18) 1 calc PR B 1
C7T C 0.3590(8) 0.4855(9) -0.1187(4) 0.074(3) Uani 0.502(18) 1 d PDU B 2
H7T1 H 0.3175 0.5311 -0.1399 0.111 Uiso 0.502(18) 1 calc PR B 2
H7T2 H 0.3506 0.4036 -0.1314 0.111 Uiso 0.502(18) 1 calc PR B 2
H7T3 H 0.4013 0.5123 -0.1421 0.111 Uiso 0.502(18) 1 calc PR B 2
C1T C 0.3707(6) 0.5004(8) -0.0300(5) 0.0554(15) Uani 0.502(18) 1 d PDU B 2
C2T C 0.3745(7) 0.4070(9) 0.0219(5) 0.0553(15) Uani 0.502(18) 1 d PDU B 2
H2T H 0.3664 0.3297 0.0042 0.066 Uiso 0.502(18) 1 calc PR B 2
C3T C 0.3914(7) 0.4345(11) 0.1035(6) 0.0686(18) Uani 0.502(18) 1 d PDU B 2
H3T H 0.4082 0.3751 0.1391 0.082 Uiso 0.502(18) 1 calc PR B 2
C4T C 0.3840(7) 0.5426(10) 0.1310(6) 0.0564(15) Uani 0.502(18) 1 d PDU B 2
H4T H 0.3854 0.5561 0.1859 0.068 Uiso 0.502(18) 1 calc PR B 2
C5T C 0.3742(7) 0.6338(9) 0.0787(6) 0.0608(16) Uani 0.502(18) 1 d PDU B 2
H5T H 0.3648 0.7097 0.0963 0.073 Uiso 0.502(18) 1 calc PR B 2
C6T C 0.3787(11) 0.6112(9) -0.0006(6) 0.0613(15) Uani 0.502(18) 1 d PDU B 2
H6T H 0.3873 0.6730 -0.0350 0.074 Uiso 0.502(18) 1 calc PR B 2

loop_
_atom_site_aniso_label
_atom_site_aniso_U_11
_atom_site_aniso_U_22
_atom_site_aniso_U_33
_atom_site_aniso_U_23
_atom_site_aniso_U_13
_atom_site_aniso_U_12
Ni1 0.01844(8) 0.02878(9) 0.02083(8) -0.00746(6) 0.00260(5) 0.00035(5)
C1 0.0241(6) 0.0423(8) 0.0233(6) -0.0038(5) -0.0004(4) 0.0048(5)
C2 0.0476(9) 0.0440(9) 0.0310(7) 0.0031(6) -0.0023(6) 0.0034(7)
C3 0.0498(9) 0.0637(12) 0.0249(7) 0.0003(7) -0.0051(6) 0.0047(8)
C4 0.0292(7) 0.0585(11) 0.0392(8) -0.0142(7) -0.0058(6) -0.0008(6)
C5 0.0221(6) 0.0525(9) 0.0358(7) -0.0030(6) 0.0025(5) -0.0042(6)
C6 0.0365(8) 0.0626(11) 0.0431(9) -0.0137(8) 0.0006(6) 0.0243(8)
C7 0.0386(8) 0.0395(9) 0.0580(10) -0.0205(8) 0.0111(7) 0.0061(6)
C8 0.0288(7) 0.0632(11) 0.0343(7) -0.0266(7) 0.0038(5) 0.0053(7)
C9 0.0367(8) 0.0590(11) 0.0407(9) -0.0137(7) 0.0213(7) -0.0002(7)
C10 0.0205(6) 0.0676(12) 0.0534(10) -0.0350(9) 0.0065(6) 0.0010(6)
C11 0.0163(4) 0.0221(5) 0.0198(5) -0.0020(4) 0.0003(4) 0.0009(4)
N1 0.0168(4) 0.0241(5) 0.0194(4) -0.0044(4) 0.0014(3) 0.0005(3)
C21 0.0169(5) 0.0271(6) 0.0197(5) -0.0040(4) 0.0019(4) -0.0019(4)
C22 0.0181(5) 0.0340(7) 0.0212(5) -0.0037(5) 0.0018(4) -0.0001(4)
C27 0.0205(5) 0.0367(7) 0.0302(6) -0.0018(5) 0.0001(5) 0.0057(5)
C28 0.0263(6) 0.0535(10) 0.0378(8) -0.0003(7) -0.0050(5) 0.0102(6)
C29 0.0317(7) 0.0480(9) 0.0404(8) -0.0095(7) 0.0044(6) 0.0099(6)
C23 0.0186(5) 0.0459(8) 0.0313(7) -0.0058(6) 0.0027(5) -0.0056(5)
C24 0.0293(6) 0.0416(8) 0.0374(7) -0.0056(6) 0.0059(5) -0.0130(6)
C25 0.0364(7) 0.0292(7) 0.0371(7) -0.0015(6) 0.0025(6) -0.0065(5)
C26 0.0252(6) 0.0272(6) 0.0251(6) -0.0026(5) 0.0009(4) -0.0006(4)
C30 0.0287(6) 0.0287(7) 0.0409(8) 0.0003(6) -0.0042(5) 0.0054(5)
C31 0.0463(9) 0.0329(8) 0.0584(11) -0.0035(7) -0.0011(8) 0.0127(7)
C32 0.0606(11) 0.0621(12) 0.0489(10) -0.0143(9) -0.0262(9) 0.0259(10)
C12 0.0215(5) 0.0303(6) 0.0232(6) -0.0089(5) 0.0034(4) 0.0006(4)
C13 0.0233(5) 0.0298(6) 0.0249(6) -0.0104(5) 0.0034(4) -0.0016(4)
N2 0.0183(4) 0.0245(5) 0.0214(5) -0.0045(4) 0.0028(3) -0.0006(3)
C41 0.0201(5) 0.0229(6) 0.0221(5) -0.0047(4) 0.0033(4) -0.0031(4)
C42 0.0274(6) 0.0254(6) 0.0231(6) -0.0024(4) 0.0018(4) -0.0017(4)
C47 0.0344(7) 0.0331(7) 0.0316(7) 0.0031(5) -0.0024(5) 0.0040(5)
C48 0.0419(18) 0.043(4) 0.0395(17) 0.0158(17) -0.0054(15) -0.008(3)
C49 0.060(4) 0.053(3) 0.062(3) -0.010(2) -0.005(2) 0.025(2)
C48A 0.051(4) 0.040(6) 0.033(2) 0.010(3) -0.007(2) -0.003(5)
C49A 0.052(5) 0.042(4) 0.060(6) -0.012(4) -0.009(4) 0.021(3)
C43 0.0342(7) 0.0318(7) 0.0259(6) 0.0012(5) 0.0062(5) -0.0057(5)
C44 0.0262(6) 0.0348(7) 0.0319(7) -0.0041(5) 0.0092(5) -0.0080(5)
C45 0.0206(5) 0.0302(7) 0.0310(6) -0.0047(5) 0.0028(4) -0.0025(4)
C46 0.0209(5) 0.0232(6) 0.0245(5) -0.0040(4) 0.0015(4) -0.0020(4)
C50 0.0233(5) 0.0299(7) 0.0316(6) 0.0039(5) 0.0016(5) -0.0012(5)
C51 0.0428(8) 0.0345(8) 0.0408(8) 0.0058(6) 0.0021(6) 0.0088(6)
C52 0.0476(9) 0.0499(10) 0.0278(7) 0.0017(6) 0.0059(6) 0.0036(7)
C7S 0.113(7) 0.063(4) 0.053(3) -0.005(2) 0.011(4) 0.010(5)
C1S 0.094(4) 0.060(3) 0.051(2) -0.005(2) 0.009(3) 0.016(3)
C2S 0.087(4) 0.063(3) 0.052(2) -0.008(2) 0.016(3) 0.013(3)
C3S 0.048(2) 0.051(3) 0.044(2) -0.0054(19) 0.0076(18) -0.0091(19)
C4S 0.074(4) 0.063(4) 0.050(2) -0.016(2) 0.001(3) -0.013(3)
C5S 0.078(4) 0.061(3) 0.057(3) -0.016(2) 0.008(3) -0.022(3)
C6S 0.088(4) 0.056(3) 0.058(3) -0.013(2) 0.015(3) -0.005(3)
C7T 0.126(7) 0.057(3) 0.038(2) 0.0030(19) 0.004(4) 0.023(5)
C1T 0.084(4) 0.043(2) 0.0407(18) -0.0006(16) 0.016(2) 0.000(2)
C2T 0.076(4) 0.047(2) 0.045(2) 0.0012(18) 0.016(2) 0.001(2)
C3T 0.087(4) 0.068(3) 0.050(2) 0.004(3) 0.004(3) 0.003(3)
C4T 0.065(3) 0.069(4) 0.036(2) -0.007(2) 0.010(2) -0.008(3)
C5T 0.082(4) 0.053(3) 0.049(3) -0.009(2) 0.016(3) -0.019(3)
C6T 0.088(4) 0.051(2) 0.048(2) 0.000(2) 0.021(3) -0.015(3)

loop_
_atom_type_symbol
_atom_type_description
_atom_type_scat_dispersion_real
_atom_type_scat_dispersion_imag
_atom_type_scat_source
C C 0.0033 0.0016 'International Tables Vol C Tables 4.2.6.8 and 6.1.1.4'
H H 0.0000 0.0000 'International Tables Vol C Tables 4.2.6.8 and 6.1.1.4'
N N 0.0061 0.0033 'International Tables Vol C Tables 4.2.6.8 and 6.1.1.4'
Ni Ni 0.3393 1.1124 'International Tables Vol C Tables 4.2.6.8 and 6.1.1.4'

loop_
_geom_angle_atom_site_label_1
_geom_angle_atom_site_label_2
_geom_angle_atom_site_label_3
_geom_angle
C11 Ni1 C1 93.91(5)
C11 Ni1 C8 172.04(6)
C1 Ni1 C8 93.96(6)
C11 Ni1 C6 107.77(6)
C1 Ni1 C6 152.70(7)
C8 Ni1 C6 64.35(7)
C11 Ni1 C7 135.35(7)
C1 Ni1 C7 114.74(6)
C8 Ni1 C7 38.78(8)
C6 Ni1 C7 37.97(7)
C11 Ni1 C9 137.70(6)
C1 Ni1 C9 110.46(6)
C8 Ni1 C9 39.09(7)
C6 Ni1 C9 63.75(8)
C7 Ni1 C9 64.49(7)
C11 Ni1 C10 109.26(5)
C1 Ni1 C10 147.02(7)
C8 Ni1 C10 64.10(6)
C6 Ni1 C10 38.52(8)
C7 Ni1 C10 63.98(7)
C9 Ni1 C10 37.20(7)
C5 C1 C2 104.11(12)
C5 C1 Ni1 107.45(11)
C2 C1 Ni1 110.86(10)
C5 C1 H1 111.4
C2 C1 H1 111.4
Ni1 C1 H1 111.4
C3 C2 C1 109.39(16)
C3 C2 H2 125.3
C1 C2 H2 125.3
C2 C3 C4 108.61(15)
C2 C3 H3 125.7
C4 C3 H3 125.7
C5 C4 C3 108.76(15)
C5 C4 H4 125.6
C3 C4 H4 125.6
C4 C5 C1 109.02(15)
C4 C5 H5 125.5
C1 C5 H5 125.5
C7 C6 C10 108.75(17)
C7 C6 Ni1 71.40(9)
C10 C6 Ni1 72.13(10)
C7 C6 H6 125.6
C10 C6 H6 125.6
Ni1 C6 H6 122.5
C6 C7 C8 106.65(17)
C6 C7 Ni1 70.63(10)
C8 C7 Ni1 67.76(9)
C6 C7 H7 126.7
C8 C7 H7 126.7
Ni1 C7 H7 126.5
C7 C8 C9 109.25(15)
C7 C8 Ni1 73.47(9)
C9 C8 Ni1 74.16(9)
C7 C8 H8 125.4
C9 C8 H8 125.4
Ni1 C8 H8 118.8
C10 C9 C8 106.84(17)
C10 C9 Ni1 71.53(9)
C8 C9 Ni1 66.75(8)
C10 C9 H9 126.6
C8 C9 H9 126.6
Ni1 C9 H9 126.7
C9 C10 C6 108.21(15)
C9 C10 Ni1 71.27(9)
C6 C10 Ni1 69.35(9)
C9 C10 H10 125.9
C6 C10 H10 125.9
Ni1 C10 H10 125.1
N2 C11 N1 102.97(9)
N2 C11 Ni1 128.47(8)
N1 C11 Ni1 128.42(8)
C11 N1 C12 111.52(10)
C11 N1 C21 126.56(10)
C12 N1 C21 121.48(10)
C26 C21 C22 122.41(11)
C26 C21 N1 118.05(10)
C22 C21 N1 119.32(11)
C23 C22 C21 117.35(12)
C23 C22 C27 118.98(12)
C21 C22 C27 123.63(11)
C22 C27 C28 111.77(12)
C22 C27 C29 110.31(12)
C28 C27 C29 109.84(11)
C22 C27 H27 108.3
C28 C27 H27 108.3
C29 C27 H27 108.3
C27 C28 H28A 109.5
C27 C28 H28B 109.5
H28A C28 H28B 109.5
C27 C28 H28C 109.5
H28A C28 H28C 109.5
H28B C28 H28C 109.5
C27 C29 H29A 109.5
C27 C29 H29B 109.5
H29A C29 H29B 109.5
C27 C29 H29C 109.5
H29A C29 H29C 109.5
H29B C29 H29C 109.5
C24 C23 C22 121.33(13)
C24 C23 H23 119.3
C22 C23 H23 119.3
C23 C24 C25 120.39(13)
C23 C24 H24 119.8
C25 C24 H24 119.8
C24 C25 C26 120.89(14)
C24 C25 H25 119.6
C26 C25 H25 119.6
C25 C26 C21 117.59(12)
C25 C26 C30 120.22(13)
C21 C26 C30 122.09(12)
C26 C30 C31 113.22(13)
C26 C30 C32 110.28(13)
C31 C30 C32 110.06(14)
C26 C30 H30 107.7
C31 C30 H30 107.7
C32 C30 H30 107.7
C30 C31 H31A 109.5
C30 C31 H31B 109.5
H31A C31 H31B 109.5
C30 C31 H31C 109.5
H31A C31 H31C 109.5
H31B C31 H31C 109.5
C30 C32 H32A 109.5
C30 C32 H32B 109.5
H32A C32 H32B 109.5
C30 C32 H32C 109.5
H32A C32 H32C 109.5
H32B C32 H32C 109.5
C13 C12 N1 106.91(10)
C13 C12 H12 126.5
N1 C12 H12 126.5
C12 C13 N2 106.70(11)
C12 C13 H13 126.7
N2 C13 H13 126.7
C11 N2 C13 111.90(10)
C11 N2 C41 124.95(10)
C13 N2 C41 123.00(10)
C42 C41 C46 122.99(11)
C42 C41 N2 118.83(11)
C46 C41 N2 118.18(11)
C41 C42 C43 117.18(12)
C41 C42 C47 122.09(12)
C43 C42 C47 120.67(12)
C48 C47 C42 115.1(4)
C48 C47 C49 110.7(4)
C42 C47 C49 110.2(3)
C48 C47 C48A 13.5(7)
C42 C47 C48A 109.8(8)
C49 C47 C48A 123.7(6)
C48 C47 C49A 95.7(6)
C42 C47 C49A 107.8(5)
C49 C47 C49A 19.7(5)
C48A C47 C49A 109.2(6)
C48 C47 H47 106.8
C42 C47 H47 106.8
C49 C47 H47 106.8
C48A C47 H47 97.7
C49A C47 H47 124.8
C48 C47 H47A 116.9
C42 C47 H47A 110.0
C49 C47 H47A 91.4
C48A C47 H47A 110.0
C49A C47 H47A 110.0
H47 C47 H47A 15.8
C47 C48 H48A 109.5
C47 C48 H48B 109.5
H48A C48 H48B 109.5
C47 C48 H48C 109.5
H48A C48 H48C 109.5
H48B C48 H48C 109.5
C47 C49 H49A 109.5
C47 C49 H49B 109.5
H49A C49 H49B 109.5
C47 C49 H49C 109.5
H49A C49 H49C 109.5
H49B C49 H49C 109.5
C47 C48A H48D 109.5
C47 C48A H48E 109.5
H48D C48A H48E 109.5
C47 C48A H48F 109.5
H48D C48A H48F 109.5
H48E C48A H48F 109.5
C47 C49A H49D 109.5
C47 C49A H49E 109.5
H49D C49A H49E 109.5
C47 C49A H49F 109.5
H49D C49A H49F 109.5
H49E C49A H49F 109.5
C44 C43 C42 121.15(13)
C44 C43 H43 119.4
C42 C43 H43 119.4
C43 C44 C45 120.42(12)
C43 C44 H44 119.8
C45 C44 H44 119.8
C44 C45 C46 121.01(12)
C44 C45 H45 119.5
C46 C45 H45 119.5
C45 C46 C41 117.19(12)
C45 C46 C50 120.14(11)
C41 C46 C50 122.67(11)
C46 C50 C51 112.85(12)
C46 C50 C52 110.61(12)
C51 C50 C52 109.28(13)
C46 C50 H50 108.0
C51 C50 H50 108.0
C52 C50 H50 108.0
C50 C51 H51A 109.5
C50 C51 H51B 109.5
H51A C51 H51B 109.5
C50 C51 H51C 109.5
H51A C51 H51C 109.5
H51B C51 H51C 109.5
C50 C52 H52A 109.5
C50 C52 H52B 109.5
H52A C52 H52B 109.5
C50 C52 H52C 109.5
H52A C52 H52C 109.5
H52B C52 H52C 109.5
C6S C1S C2S 115.4(9)
C6S C1S C7S 127.0(9)
C2S C1S C7S 116.6(8)
C1S C2S C3S 124.2(10)
C1S C2S H2S 117.9
C3S C2S H2S 117.9
C4S C3S C2S 115.2(9)
C4S C3S H3S 122.4
C2S C3S H3S 122.4
C3S C4S C5S 120.4(9)
C3S C4S H4S 119.8
C5S C4S H4S 119.8
C4S C5S C6S 121.9(9)
C4S C5S H5S 119.0
C6S C5S H5S 119.0
C1S C6S C5S 116.6(12)
C1S C6S H6S 121.7
C5S C6S H6S 121.7
C1T C7T H7T1 109.5
C1T C7T H7T2 109.5
H7T1 C7T H7T2 109.5
C1T C7T H7T3 109.5
H7T1 C7T H7T3 109.5
H7T2 C7T H7T3 109.5
C6T C1T C2T 119.4(8)
C6T C1T C7T 117.9(7)
C2T C1T C7T 122.7(7)
C1T C2T C3T 116.0(9)
C1T C2T H2T 122.0
C3T C2T H2T 122.0
C4T C3T C2T 121.6(9)
C4T C3T H3T 119.2
C2T C3T H3T 119.2
C3T C4T C5T 119.5(8)
C3T C4T H4T 120.2
C5T C4T H4T 120.2
C4T C5T C6T 118.0(9)
C4T C5T H5T 121.0
C6T C5T H5T 121.0
C1T C6T C5T 121.0(9)
C1T C6T H6T 119.5
C5T C6T H6T 119.5

loop_
_geom_bond_atom_site_label_1
_geom_bond_atom_site_label_2
_geom_bond_distance
Ni1 C11 1.8874(11)
Ni1 C1 2.0260(13)
Ni1 C8 2.0776(14)
Ni1 C6 2.1420(16)
Ni1 C7 2.1518(16)
Ni1 C9 2.1753(15)
Ni1 C10 2.1787(15)
C1 C5 1.457(2)
C1 C2 1.466(2)
C1 H1 1.0000
C2 C3 1.355(2)
C2 H2 0.9500
C3 C4 1.434(3)
C3 H3 0.9500
C4 C5 1.366(2)
C4 H4 0.9500
C5 H5 0.9500
C6 C7 1.397(3)
C6 C10 1.426(3)
C6 H6 0.9500
C7 C8 1.406(3)
C7 H7 0.9500
C8 C9 1.426(3)
C8 H8 0.9500
C9 C10 1.389(3)
C9 H9 0.9500
C10 H10 0.9500
C11 N2 1.3706(15)
C11 N1 1.3744(15)
N1 C12 1.3921(15)
N1 C21 1.4471(15)
C21 C26 1.4036(18)
C21 C22 1.4036(16)
C22 C23 1.4016(19)
C22 C27 1.5162(19)
C27 C28 1.5362(19)
C27 C29 1.538(2)
C27 H27 1.0000
C28 H28A 0.9800
C28 H28B 0.9800
C28 H28C 0.9800
C29 H29A 0.9800
C29 H29B 0.9800
C29 H29C 0.9800
C23 C24 1.373(2)
C23 H23 0.9500
C24 C25 1.388(2)
C24 H24 0.9500
C25 C26 1.3978(19)
C25 H25 0.9500
C26 C30 1.5192(18)
C30 C31 1.523(2)
C30 C32 1.529(2)
C30 H30 1.0000
C31 H31A 0.9800
C31 H31B 0.9800
C31 H31C 0.9800
C32 H32A 0.9800
C32 H32B 0.9800
C32 H32C 0.9800
C12 C13 1.3435(18)
C12 H12 0.9500
C13 N2 1.3898(15)
C13 H13 0.9500
N2 C41 1.4473(15)
C41 C42 1.3978(18)
C41 C46 1.4041(17)
C42 C43 1.4019(18)
C42 C47 1.5155(19)
C47 C48 1.508(6)
C47 C49 1.539(6)
C47 C48A 1.548(10)
C47 C49A 1.549(9)
C47 H47 1.0000
C47 H47A 1.0000
C48 H48A 0.9800
C48 H48B 0.9800
C48 H48C 0.9800
C49 H49A 0.9800
C49 H49B 0.9800
C49 H49C 0.9800
C48A H48D 0.9800
C48A H48E 0.9800
C48A H48F 0.9800
C49A H49D 0.9800
C49A H49E 0.9800
C49A H49F 0.9800
C43 C44 1.380(2)
C43 H43 0.9500
C44 C45 1.384(2)
C44 H44 0.9500
C45 C46 1.3995(17)
C45 H45 0.9500
C46 C50 1.5181(18)
C50 C51 1.535(2)
C50 C52 1.536(2)
C50 H50 1.0000
C51 H51A 0.9800
C51 H51B 0.9800
C51 H51C 0.9800
C52 H52A 0.9800
C52 H52B 0.9800
C52 H52C 0.9800
C7S C1S 1.508(9)
C7S H7S1 0.9800
C7S H7S2 0.9800
C7S H7S3 0.9800
C1S C6S 1.378(10)
C1S C2S 1.385(9)
C2S C3S 1.418(9)
C2S H2S 0.9500
C3S C4S 1.354(8)
C3S H3S 0.9500
C4S C5S 1.360(9)
C4S H4S 0.9500
C5S C6S 1.403(10)
C5S H5S 0.9500
C6S H6S 0.9500
C7T C1T 1.519(8)
C7T H7T1 0.9800
C7T H7T2 0.9800
C7T H7T3 0.9800
C1T C6T 1.377(9)
C1T C2T 1.395(8)
C2T C3T 1.434(9)
C2T H2T 0.9500
C3T C4T 1.347(9)
C3T H3T 0.9500
C4T C5T 1.381(8)
C4T H4T 0.9500
C5T C6T 1.393(9)
C5T H5T 0.9500
C6T H6T 0.9500
